data_4313264
loop_
_publ_author_name
'Paulina M. Dominiak'
'Joanna Herold'
'Waclaw Kolodziejski'
'Krzysztof Wo\'zniak'

_publ_contact_author_address
;    Chemistry Department
    The University of Warsaw
    ul. Pasteura 1
    02 093 Warszawa
    Poland
;
_publ_contact_author_email kwozniak@chem.uw.edu.pl
_publ_contact_author_fax 48(22)8222892
_publ_contact_author_name 'Krzysztof Wozniak'
_publ_contact_author_phone 48(22)8222892
_publ_section_title
;
 H-Bonding Dependent Structures of (NH4+)3H+(SO42-)2. Mechanisms of Phase
 Transitions
;
_journal_name_full 'Inorganic Chemistry'
_journal_page_first 1590
_journal_page_last 1598
_journal_paper_doi 10.1021/ic025705b
_journal_volume 42
_journal_year 2003
_chemical_formula_moiety (NH4)3H(SO4)2
_chemical_formula_sum 'H13 N3 O8 S2'
_chemical_formula_weight 247.25
_chemical_name_systematic
;
triammonium hydrogen disulphate
;
_space_group_IT_number 13
_symmetry_cell_setting monoclinic
_symmetry_space_group_name_Hall '-P 2yac'
_symmetry_space_group_name_H-M 'P 1 2/n 1'
_atom_sites_solution_hydrogens geom
_atom_sites_solution_primary direct
_atom_sites_solution_secondary difmap
_audit_creation_method SHELXL-97
_cell_angle_alpha 90.00
_cell_angle_beta 101.58(3)
_cell_angle_gamma 90.00
_cell_formula_units_Z 4
_cell_length_a 10.044(2)
_cell_length_b 5.8130(12)
_cell_length_c 15.540(3)
_cell_measurement_reflns_used 5000
_cell_measurement_temperature 150(2)
_cell_measurement_theta_max 45
_cell_measurement_theta_min 4
_cell_volume 888.8(3)
_computing_cell_refinement CrysAlisRED
_computing_data_collection CrysAlisCCD
_computing_data_reduction CrysAlisRED
_computing_molecular_graphics Diamond
_computing_publication_material ShelxTL97
_computing_structure_refinement 'SHELXL-97 (Sheldrick, 1997)'
_computing_structure_solution 'SHELXS-97 (Sheldrick, 1990)'
_diffrn_ambient_temperature 293(2)
_diffrn_detector_area_resol_mean '1 frame'
_diffrn_measured_fraction_theta_full 0.956
_diffrn_measured_fraction_theta_max 0.956
_diffrn_measurement_device_type KM4CCD
_diffrn_measurement_method 'omega scan'
_diffrn_radiation_monochromator graphite
_diffrn_radiation_source 'fine-focus sealed tube'
_diffrn_radiation_type MoK\a
_diffrn_radiation_wavelength 0.71073
_diffrn_reflns_av_R_equivalents 0.0357
_diffrn_reflns_av_sigmaI/netI 0.0190
_diffrn_reflns_limit_h_max 13
_diffrn_reflns_limit_h_min -13
_diffrn_reflns_limit_k_max 7
_diffrn_reflns_limit_k_min -7
_diffrn_reflns_limit_l_max 20
_diffrn_reflns_limit_l_min -20
_diffrn_reflns_number 15419
_diffrn_reflns_theta_full 28.78
_diffrn_reflns_theta_max 28.78
_diffrn_reflns_theta_min 3.50
_diffrn_standards_decay_% 2
_diffrn_standards_interval_count 50
_diffrn_standards_interval_time 65
_diffrn_standards_number 13
_exptl_absorpt_coefficient_mu 0.626
_exptl_crystal_colour colourless
_exptl_crystal_density_diffrn 1.848
_exptl_crystal_density_method 'not measured'
_exptl_crystal_F_000 520
_exptl_crystal_size_max 0.7
_exptl_crystal_size_mid 0.7
_exptl_crystal_size_min 0.6
_refine_diff_density_max 0.377
_refine_diff_density_min -0.649
_refine_diff_density_rms 0.078
_refine_ls_extinction_coef 0.039(2)
_refine_ls_extinction_expression Fc^*^=kFc[1+0.001xFc^2^\l^3^/sin(2\q)]^-1/4^
_refine_ls_extinction_method SHELXL
_refine_ls_goodness_of_fit_ref 1.075
_refine_ls_hydrogen_treatment mixed
_refine_ls_matrix_type full
_refine_ls_number_parameters 172
_refine_ls_number_reflns 2220
_refine_ls_number_restraints 0
_refine_ls_restrained_S_all 1.075
_refine_ls_R_factor_all 0.0426
_refine_ls_R_factor_gt 0.0347
_refine_ls_shift/su_max 0.001
_refine_ls_shift/su_mean 0.000
_refine_ls_structure_factor_coef Fsqd
_refine_ls_weighting_details 'calc w=1/[\s^2^(Fo^2^)+(0.0538P)^2^+0.4896P] where P=(Fo^2^+2Fc^2^)/3'
_refine_ls_weighting_scheme calc
_refine_ls_wR_factor_gt 0.0935
_refine_ls_wR_factor_ref 0.0997
_reflns_number_gt 1870
_reflns_number_total 2220
_reflns_threshold_expression >2sigma(I)
_cod_data_source_file ic025705b_s1_3.cif
_cod_data_source_block PhaseIII
_cod_depositor_comments
;
The following automatic conversions were performed:
'__cell_measurement_reflns_used' tag replaced with
'_cell_measurement_reflns_used'.

Automatic conversion script
Id: cif_correct_tags 1440 2010-10-19 06:21:57Z saulius 
;
_cod_database_code 4313264

loop_
_symmetry_equiv_pos_as_xyz
'x, y, z'
'-x+1/2, y, -z+1/2'
'-x, -y, -z'
'x-1/2, -y, z-1/2'

loop_
_atom_site_label
_atom_site_type_symbol
_atom_site_fract_x
_atom_site_fract_y
_atom_site_fract_z
_atom_site_U_iso_or_equiv
_atom_site_adp_type
_atom_site_occupancy
_atom_site_symmetry_multiplicity
_atom_site_calc_flag
_atom_site_refinement_flags
_atom_site_disorder_assembly
_atom_site_disorder_group
S1 S 0.53755(4) 0.03431(7) 0.63937(2) 0.01501(15) Uani 1 1 d . . .
O1 O 0.55291(13) 0.0706(2) 0.73685(8) 0.0263(3) Uani 1 1 d . . .
O2 O 0.39316(11) 0.0619(2) 0.59945(8) 0.0216(3) Uani 1 1 d . . .
O3 O 0.58366(12) -0.19825(19) 0.62504(8) 0.0224(3) Uani 1 1 d . . .
O4 O 0.62006(11) 0.2069(2) 0.60598(7) 0.0211(3) Uani 1 1 d . . .
S2 S 0.03941(4) 0.47070(7) 0.63395(2) 0.01544(15) Uani 1 1 d . . .
O5 O 0.06212(13) 0.4396(2) 0.73389(8) 0.0251(3) Uani 1 1 d . . .
O6 O -0.10573(12) 0.5075(2) 0.60209(8) 0.0206(3) Uani 1 1 d . . .
O7 O 0.11895(12) 0.6707(2) 0.61888(8) 0.0228(3) Uani 1 1 d . . .
O8 O 0.08534(12) 0.2605(2) 0.59789(7) 0.0212(3) Uani 1 1 d . . .
N1 N 0.35130(16) 0.5307(3) 0.54841(10) 0.0197(3) Uani 1 1 d . . .
N2 N 0.7500 0.0195(4) 0.2500 0.0192(4) Uani 1 2 d S . .
N3 N 0.84368(16) 0.9782(3) 0.55036(10) 0.0184(3) Uani 1 1 d . . .
N4 N 0.2500 0.4774(4) 0.2500 0.0174(4) Uani 1 2 d S . .
H1 H 0.417(2) 0.597(4) 0.5721(14) 0.027(6) Uiso 1 1 d . . .
H2 H 0.345(2) 0.560(4) 0.4926(17) 0.027(6) Uiso 1 1 d . . .
H3 H 0.286(2) 0.570(4) 0.5654(14) 0.025(5) Uiso 1 1 d . . .
H4 H 0.366(2) 0.388(4) 0.5566(14) 0.028(5) Uiso 1 1 d . . .
H5 H 0.725(4) -0.036(5) 0.281(2) 0.059(10) Uiso 1 1 d . . .
H6 H 0.809(3) 0.089(6) 0.277(2) 0.083(12) Uiso 1 1 d . . .
H7 H 0.859(2) 0.849(4) 0.5662(15) 0.031(6) Uiso 1 1 d . . .
H8 H 0.827(2) 0.967(4) 0.4954(18) 0.033(6) Uiso 1 1 d . . .
H9 H 0.784(3) 1.038(4) 0.5691(15) 0.033(6) Uiso 1 1 d . . .
H10 H 0.912(2) 1.061(4) 0.5616(14) 0.028(6) Uiso 1 1 d . . .
H11 H 0.224(4) 0.546(5) 0.282(2) 0.071(11) Uiso 1 1 d . . .
H12 H 0.312(3) 0.409(5) 0.2781(18) 0.049(8) Uiso 1 1 d . . .
H5O H 0.011(3) 0.284(6) 0.7463(19) 0.116(15) Uiso 1 1 d . . .

loop_
_atom_site_aniso_label
_atom_site_aniso_U_11
_atom_site_aniso_U_22
_atom_site_aniso_U_33
_atom_site_aniso_U_23
_atom_site_aniso_U_13
_atom_site_aniso_U_12
S1 0.0144(2) 0.0145(2) 0.0161(2) 0.00210(13) 0.00316(15) 0.00012(13)
O1 0.0321(7) 0.0329(7) 0.0135(6) 0.0008(5) 0.0038(5) 0.0011(5)
O2 0.0132(5) 0.0237(6) 0.0267(6) -0.0008(5) 0.0011(4) 0.0013(4)
O3 0.0237(6) 0.0152(6) 0.0269(6) 0.0017(4) 0.0018(5) 0.0044(5)
O4 0.0219(6) 0.0179(6) 0.0251(6) 0.0003(4) 0.0086(4) -0.0054(4)
S2 0.0148(2) 0.0155(2) 0.0162(2) -0.00223(13) 0.00340(15) 0.00001(13)
O5 0.0288(7) 0.0330(7) 0.0127(6) -0.0015(5) 0.0021(5) 0.0015(5)
O6 0.0152(6) 0.0238(6) 0.0228(6) 0.0015(4) 0.0037(4) 0.0011(4)
O7 0.0217(6) 0.0200(6) 0.0273(6) -0.0025(5) 0.0060(5) -0.0057(5)
O8 0.0247(6) 0.0172(6) 0.0233(6) -0.0019(4) 0.0089(4) 0.0035(4)
N1 0.0184(8) 0.0174(8) 0.0236(8) 0.0024(6) 0.0045(6) 0.0009(6)
N2 0.0172(10) 0.0200(10) 0.0204(11) 0.000 0.0035(9) 0.000
N3 0.0184(7) 0.0157(7) 0.0218(8) -0.0037(5) 0.0058(6) 0.0002(6)
N4 0.0147(10) 0.0180(10) 0.0186(10) 0.000 0.0013(8) 0.000

loop_
_atom_type_symbol
_atom_type_description
_atom_type_scat_dispersion_real
_atom_type_scat_dispersion_imag
_atom_type_scat_source
N N 0.0061 0.0033 'International Tables Vol C Tables 4.2.6.8 and 6.1.1.4'
H H 0.0000 0.0000 'International Tables Vol C Tables 4.2.6.8 and 6.1.1.4'
O O 0.0106 0.0060 'International Tables Vol C Tables 4.2.6.8 and 6.1.1.4'
S S 0.1246 0.1234 'International Tables Vol C Tables 4.2.6.8 and 6.1.1.4'

loop_
_geom_angle_atom_site_label_1
_geom_angle_atom_site_label_2
_geom_angle_atom_site_label_3
_geom_angle
_geom_angle_site_symmetry_1
_geom_angle_site_symmetry_3
_geom_angle_publ_flag
O3 S1 O4 111.20(7) . . ?
O3 S1 O2 110.70(7) . . ?
O4 S1 O2 110.96(7) . . ?
O3 S1 O1 108.15(7) . . ?
O4 S1 O1 108.06(7) . . ?
O2 S1 O1 107.63(8) . . ?
O7 S2 O8 112.41(7) . . ?
O7 S2 O6 111.82(7) . . ?
O8 S2 O6 111.38(7) . . ?
O7 S2 O5 106.38(7) . . ?
O8 S2 O5 107.23(7) . . ?
O6 S2 O5 107.23(8) . . ?
S2 O5 H5O 107.6(16) . . ?
H1 N1 H2 105(2) . . ?
H1 N1 H3 112(2) . . ?
H2 N1 H3 112(2) . . ?
H1 N1 H4 108(2) . . ?
H2 N1 H4 108.5(19) . . ?
H3 N1 H4 111(2) . . ?
H5 N2 H6 102(4) . . ?
H7 N3 H8 103(2) . . ?
H7 N3 H9 114(2) . . ?
H8 N3 H9 113(2) . . ?
H7 N3 H10 113(2) . . ?
H8 N3 H10 104(2) . . ?
H9 N3 H10 109(2) . . ?
H11 N4 H12 104(4) . . ?

loop_
_geom_bond_atom_site_label_1
_geom_bond_atom_site_label_2
_geom_bond_distance
_geom_bond_site_symmetry_2
_geom_bond_publ_flag
S1 O3 1.4605(12) . ?
S1 O4 1.4613(11) . ?
S1 O2 1.4672(12) . ?
S1 O1 1.5064(12) . ?
S2 O7 1.4558(12) . ?
S2 O8 1.4570(11) . ?
S2 O6 1.4582(12) . ?
S2 O5 1.5344(13) . ?
O5 H5O 1.07(4) . ?
N1 H1 0.79(2) . ?
N1 H2 0.87(2) . ?
N1 H3 0.78(2) . ?
N1 H4 0.84(2) . ?
N2 H5 0.67(3) . ?
N2 H6 0.77(4) . ?
N3 H7 0.79(3) . ?
N3 H8 0.84(3) . ?
N3 H9 0.80(3) . ?
N3 H10 0.83(2) . ?
N4 H11 0.73(3) . ?
N4 H12 0.79(3) . ?

loop_
_cod_related_entry_id
_cod_related_entry_database
_cod_related_entry_code
1 ChemSpider 10745320
